data_7060109
loop_
_publ_author_name
'Wilde, Myron'
'Arzur, Danielle'
'Baratte, Blandine'
'Lefebvre, Dorian'
'Robert, Thomas'
'Roisnel, Thierry'
'Le Jossic-Corcos, Catherine'
'Bach, St\'ephane'
'Corcos, Laurent'
'Erb, William'

_publ_section_title
;
 Regorafenib analogues and their ferrocenic counterparts: synthesis and
 biological evaluation
;
_journal_issue 45
_journal_name_full 'New Journal of Chemistry'
_journal_page_first 19723
_journal_page_last 19733
_journal_paper_doi 10.1039/D0NJ05334A
_journal_volume 44
_journal_year 2020
_chemical_absolute_configuration rm/ad/rmad/syn/unk/.
_chemical_compound_source 'synthesis as described'
_chemical_formula_moiety 'C16 H13 Cl Fe N2 O'
_chemical_formula_sum 'C16 H13 Cl Fe N2 O'
_chemical_formula_weight 340.58
_space_group_crystal_system orthorhombic
_space_group_IT_number 33
_space_group_name_Hall 'P 2c -2n'
_space_group_name_H-M_alt 'P n a 21'
_atom_sites_solution_hydrogens mixed
_atom_sites_solution_primary dual
_atom_sites_solution_secondary difmap
_audit_update_record
;
2020-07-17 deposited with the CCDC.	2020-11-02 downloaded from the CCDC.
;
_cell_angle_alpha 90
_cell_angle_beta 90
_cell_angle_gamma 90
_cell_formula_units_Z 4
_cell_length_a 13.2083(11)
_cell_length_b 9.7083(8)
_cell_length_c 10.6102(7)
_cell_measurement_reflns_used 9377
_cell_measurement_temperature 150(2)
_cell_measurement_theta_max 27.4831
_cell_measurement_theta_min 2.6037
_cell_measurement_wavelength 0.710730
_cell_volume 1360.55(18)
_computing_cell_refinement 'APEX3 (Bruker, 2015)'
_computing_data_collection 'Bruker APEX3 (Bruker, 2015)'
_computing_data_reduction 'SAINT (Bruker, 2014)'
_computing_molecular_graphics
;
   'SXGRAPH (L. Farrugia, 1999), Mercury (CSD, 2016)'
;
_computing_publication_material 'CRYSCALC (T. Roisnel, local program, 2019)'
_computing_structure_refinement 'SHELXL-2018_3 (Sheldrick, 2018)'
_computing_structure_solution 'SHELXT 2018_2 (Sheldrick, 2018)'
_diffrn_ambient_temperature 150(2)
_diffrn_detector '(CMOS) PHOTON 100'
_diffrn_detector_area_resol_mean 10.4167
_diffrn_measured_fraction_theta_full 0.999
_diffrn_measured_fraction_theta_max 0.999
_diffrn_measurement_device_type 'D8 VENTURE Bruker AXS'
_diffrn_measurement_method 'rotation images'
_diffrn_orient_matrix_UB_11 -0.0858577
_diffrn_orient_matrix_UB_12 -0.0275747
_diffrn_orient_matrix_UB_13 0.0354809
_diffrn_orient_matrix_UB_21 -0.0411974
_diffrn_orient_matrix_UB_22 -0.0250359
_diffrn_orient_matrix_UB_23 -0.0664123
_diffrn_orient_matrix_UB_31 0.0392584
_diffrn_orient_matrix_UB_32 -0.0865781
_diffrn_orient_matrix_UB_33 0.0079040
_diffrn_radiation_monochromator 'multilayer monochromator'
_diffrn_radiation_probe x-ray
_diffrn_radiation_source 'Incoatec microfocus sealed tube'
_diffrn_radiation_type MoK\a
_diffrn_radiation_wavelength 0.71073
_diffrn_reflns_av_R_equivalents 0.0334
_diffrn_reflns_av_unetI/netI 0.0197
_diffrn_reflns_limit_h_max 17
_diffrn_reflns_limit_h_min -17
_diffrn_reflns_limit_k_max 12
_diffrn_reflns_limit_k_min -12
_diffrn_reflns_limit_l_max 13
_diffrn_reflns_limit_l_min -12
_diffrn_reflns_number 24782
_diffrn_reflns_theta_full 25.242
_diffrn_reflns_theta_max 27.488
_diffrn_reflns_theta_min 2.604
_diffrn_source_current 1.0
_diffrn_source_voltage 55.0
_exptl_absorpt_coefficient_mu 1.303
_exptl_absorpt_correction_T_max 0.878
_exptl_absorpt_correction_T_min 0.759
_exptl_absorpt_correction_type multi-scan
_exptl_absorpt_process_details
;
  [Sheldrick, G.M. (2014). SADABS Bruker AXS Inc., Madison, Wisconsin, USA]
;
_exptl_crystal_colour orange
_exptl_crystal_density_diffrn 1.663
_exptl_crystal_description block
_exptl_crystal_F_000 696
_exptl_crystal_size_max 0.290
_exptl_crystal_size_mid 0.190
_exptl_crystal_size_min 0.100
_refine_diff_density_max 0.333
_refine_diff_density_min -0.513
_refine_diff_density_rms 0.057
_refine_ls_abs_structure_details
;
Flack x determined using 1249 quotients [(I+)-(I-)]/[(I+)+(I-)]
(Parsons, Flack and Wagner, Acta Cryst. B69 (2013) 249-259).
;
_refine_ls_abs_structure_Flack -0.007(9)
_refine_ls_extinction_method none
_refine_ls_goodness_of_fit_ref 0.904
_refine_ls_hydrogen_treatment mixed
_refine_ls_matrix_type full
_refine_ls_number_parameters 193
_refine_ls_number_reflns 2980
_refine_ls_number_restraints 1
_refine_ls_restrained_S_all 0.904
_refine_ls_R_factor_all 0.0251
_refine_ls_R_factor_gt 0.0236
_refine_ls_shift/su_max 0.001
_refine_ls_shift/su_mean 0.000
_refine_ls_structure_factor_coef Fsqd
_refine_ls_weighting_details 'w=1/[\s^2^(Fo^2^)+(0.0495P)^2^+0.6072P] where P=(Fo^2^+2Fc^2^)/3'
_refine_ls_weighting_scheme calc
_refine_ls_wR_factor_gt 0.0633
_refine_ls_wR_factor_ref 0.0649
_reflns_Friedel_coverage 0.809
_reflns_Friedel_fraction_full 0.916
_reflns_Friedel_fraction_max 0.903
_reflns_number_gt 2882
_reflns_number_total 2980
_reflns_threshold_expression >2sigma(I)
_cod_data_source_file d0nj05334a2.cif
_cod_data_source_block MW139pur
_cod_database_code 7060109

loop_
_space_group_symop_operation_xyz
'x, y, z'
'-x+1/2, y+1/2, z+1/2'
'x+1/2, -y+1/2, z'
'-x, -y, z+1/2'

loop_
_atom_site_label
_atom_site_type_symbol
_atom_site_fract_x
_atom_site_fract_y
_atom_site_fract_z
_atom_site_U_iso_or_equiv
_atom_site_adp_type
_atom_site_occupancy
_atom_site_site_symmetry_order
_atom_site_calc_flag
_atom_site_refinement_flags_posn
_atom_site_refinement_flags_adp
_atom_site_refinement_flags_occupancy
_atom_site_disorder_assembly
_atom_site_disorder_group
Fe1 Fe 0.50331(2) 0.88512(3) 0.52782(7) 0.01376(10) Uani 1 1 d . . . . .
C1 C 0.3952(3) 0.9730(3) 0.6394(3) 0.0298(7) Uani 1 1 d . . . . .
H1 H 0.380792 0.948627 0.724274 0.036 Uiso 1 1 calc R U . . .
C2 C 0.4654(3) 1.0739(3) 0.5993(3) 0.0276(7) Uani 1 1 d . . . . .
H2 H 0.506348 1.129159 0.652866 0.033 Uiso 1 1 calc R U . . .
C3 C 0.4645(3) 1.0787(3) 0.4671(4) 0.0288(7) Uani 1 1 d . . . . .
H3 H 0.504474 1.137781 0.415894 0.035 Uiso 1 1 calc R U . . .
C4 C 0.3938(3) 0.9802(4) 0.4234(3) 0.0308(7) Uani 1 1 d . . . . .
H4 H 0.378280 0.961386 0.337736 0.037 Uiso 1 1 calc R U . . .
C5 C 0.34986(18) 0.9144(3) 0.5300(5) 0.0311(6) Uani 1 1 d . . . . .
H5 H 0.299652 0.844316 0.528471 0.037 Uiso 1 1 calc R U . . .
C6 C 0.5687(2) 0.7364(3) 0.4161(3) 0.0178(5) Uani 1 1 d . . . . .
H6 H 0.550062 0.714205 0.332028 0.021 Uiso 1 1 calc R U . . .
C7 C 0.6417(2) 0.8371(3) 0.4544(3) 0.0182(5) Uani 1 1 d . . . . .
H7 H 0.680801 0.893121 0.399497 0.022 Uiso 1 1 calc R U . . .
C8 C 0.6458(2) 0.8391(3) 0.5886(3) 0.0188(5) Uani 1 1 d . . . . .
H8 H 0.687976 0.896493 0.638630 0.023 Uiso 1 1 calc R U . . .
C9 C 0.5754(2) 0.7395(3) 0.6345(3) 0.0171(5) Uani 1 1 d . . . . .
H9 H 0.561880 0.719473 0.720548 0.021 Uiso 1 1 calc R U . . .
C10 C 0.52895(16) 0.6755(2) 0.5288(3) 0.0153(4) Uani 1 1 d . . . . .
N11 N 0.45798(15) 0.5686(2) 0.5411(2) 0.0169(4) Uani 1 1 d . . . . .
H11 H 0.445(3) 0.533(4) 0.617(3) 0.020 Uiso 1 1 d . U . . .
C12 C 0.4019(2) 0.5108(3) 0.4481(3) 0.0163(5) Uani 1 1 d . . . . .
O13 O 0.40704(16) 0.5409(2) 0.33632(18) 0.0260(4) Uani 1 1 d . . . . .
C14 C 0.32950(18) 0.4018(2) 0.4962(2) 0.0146(5) Uani 1 1 d . . . . .
N15 N 0.32341(18) 0.3859(2) 0.6215(2) 0.0179(5) Uani 1 1 d . . . . .
C16 C 0.2586(2) 0.2914(3) 0.6641(3) 0.0207(5) Uani 1 1 d . . . . .
H16 H 0.252376 0.280563 0.752761 0.025 Uiso 1 1 calc R U . . .
C17 C 0.1999(2) 0.2078(3) 0.5874(3) 0.0203(5) Uani 1 1 d . . . . .
H17 H 0.154959 0.141252 0.621890 0.024 Uiso 1 1 calc R U . . .
C18 C 0.2094(2) 0.2254(3) 0.4587(3) 0.0176(5) Uani 1 1 d . . . . .
C19 C 0.2739(2) 0.3255(3) 0.4105(2) 0.0163(5) Uani 1 1 d . . . . .
H19 H 0.279574 0.340920 0.322315 0.020 Uiso 1 1 calc R U . . .
Cl1 Cl 0.14241(5) 0.12072(7) 0.35704(8) 0.02793(17) Uani 1 1 d . . . . .

loop_
_atom_site_aniso_label
_atom_site_aniso_U_11
_atom_site_aniso_U_22
_atom_site_aniso_U_33
_atom_site_aniso_U_23
_atom_site_aniso_U_13
_atom_site_aniso_U_12
Fe1 0.01367(16) 0.01170(16) 0.01591(18) -0.00066(19) -0.00015(13) 0.00038(10)
C1 0.0277(16) 0.0301(14) 0.0317(17) 0.0003(14) 0.0123(14) 0.0109(13)
C2 0.0257(17) 0.0179(12) 0.0394(19) -0.0124(13) -0.0033(14) 0.0073(12)
C3 0.0240(16) 0.0164(12) 0.046(2) 0.0084(13) 0.0031(14) 0.0057(12)
C4 0.0291(17) 0.0316(15) 0.0318(18) -0.0043(14) -0.0133(13) 0.0133(13)
C5 0.0140(11) 0.0221(11) 0.0573(19) -0.0020(18) 0.0004(16) 0.0010(9)
C6 0.0212(13) 0.0157(11) 0.0164(13) -0.0028(10) 0.0038(10) 0.0007(10)
C7 0.0159(12) 0.0162(11) 0.0225(14) 0.0014(11) 0.0043(10) 0.0005(10)
C8 0.0139(12) 0.0173(12) 0.0251(14) 0.0008(11) -0.0012(10) 0.0007(10)
C9 0.0185(13) 0.0161(11) 0.0168(13) 0.0008(10) -0.0014(10) 0.0013(9)
C10 0.0167(9) 0.0121(9) 0.0170(10) -0.0021(12) 0.0017(14) 0.0006(7)
N11 0.0214(9) 0.0137(8) 0.0156(11) 0.0003(9) 0.0008(9) -0.0036(7)
C12 0.0178(11) 0.0139(10) 0.0171(11) -0.0009(9) -0.0001(10) 0.0010(9)
O13 0.0319(10) 0.0290(9) 0.0171(10) 0.0047(8) -0.0030(8) -0.0093(8)
C14 0.0138(11) 0.0115(10) 0.0185(15) -0.0001(8) -0.0001(9) 0.0035(8)
N15 0.0199(11) 0.0157(10) 0.0182(12) 0.0005(8) 0.0006(9) 0.0010(8)
C16 0.0237(13) 0.0213(12) 0.0173(13) 0.0039(10) 0.0017(10) 0.0044(10)
C17 0.0179(13) 0.0182(12) 0.0248(14) 0.0033(10) 0.0009(10) 0.0022(9)
C18 0.0143(12) 0.0164(11) 0.0220(13) -0.0046(10) -0.0020(10) 0.0009(9)
C19 0.0170(12) 0.0182(12) 0.0138(12) 0.0005(9) 0.0018(9) 0.0026(9)
Cl1 0.0269(3) 0.0278(3) 0.0291(4) -0.0044(3) -0.0060(3) -0.0094(2)

loop_
_atom_type_symbol
_atom_type_description
_atom_type_scat_dispersion_real
_atom_type_scat_dispersion_imag
_atom_type_scat_source
C C 0.0033 0.0016 'International Tables Vol C Tables 4.2.6.8 and 6.1.1.4'
H H 0.0000 0.0000 'International Tables Vol C Tables 4.2.6.8 and 6.1.1.4'
Cl Cl 0.1484 0.1585 'International Tables Vol C Tables 4.2.6.8 and 6.1.1.4'
Fe Fe 0.3463 0.8444 'International Tables Vol C Tables 4.2.6.8 and 6.1.1.4'
N N 0.0061 0.0033 'International Tables Vol C Tables 4.2.6.8 and 6.1.1.4'
O O 0.0106 0.0060 'International Tables Vol C Tables 4.2.6.8 and 6.1.1.4'

loop_
_geom_angle_atom_site_label_1
_geom_angle_atom_site_label_2
_geom_angle_atom_site_label_3
_geom_angle
_geom_angle_site_symmetry_1
_geom_angle_site_symmetry_3
_geom_angle_publ_flag
C8 Fe1 C7 40.89(10) . . ?
C8 Fe1 C1 123.62(14) . . ?
C7 Fe1 C1 160.61(13) . . ?
C8 Fe1 C4 157.56(14) . . ?
C7 Fe1 C4 122.05(14) . . ?
C1 Fe1 C4 68.30(11) . . ?
C8 Fe1 C2 107.74(13) . . ?
C7 Fe1 C2 124.43(13) . . ?
C1 Fe1 C2 40.51(14) . . ?
C4 Fe1 C2 67.84(13) . . ?
C8 Fe1 C9 40.91(11) . . ?
C7 Fe1 C9 68.70(11) . . ?
C1 Fe1 C9 107.04(13) . . ?
C4 Fe1 C9 160.36(13) . . ?
C2 Fe1 C9 121.85(13) . . ?
C8 Fe1 C5 160.20(16) . . ?
C7 Fe1 C5 157.34(16) . . ?
C1 Fe1 C5 40.79(17) . . ?
C4 Fe1 C5 40.72(17) . . ?
C2 Fe1 C5 68.25(13) . . ?
C9 Fe1 C5 123.38(14) . . ?
C8 Fe1 C3 122.03(13) . . ?
C7 Fe1 C3 108.25(13) . . ?
C1 Fe1 C3 67.96(14) . . ?
C4 Fe1 C3 40.43(14) . . ?
C2 Fe1 C3 40.06(12) . . ?
C9 Fe1 C3 157.34(13) . . ?
C5 Fe1 C3 68.24(14) . . ?
C8 Fe1 C6 68.98(12) . . ?
C7 Fe1 C6 40.89(11) . . ?
C1 Fe1 C6 157.00(13) . . ?
C4 Fe1 C6 107.58(13) . . ?
C2 Fe1 C6 160.86(13) . . ?
C9 Fe1 C6 68.83(9) . . ?
C5 Fe1 C6 121.28(13) . . ?
C3 Fe1 C6 124.52(14) . . ?
C8 Fe1 C10 68.32(10) . . ?
C7 Fe1 C10 68.24(10) . . ?
C1 Fe1 C10 121.61(12) . . ?
C4 Fe1 C10 124.40(13) . . ?
C2 Fe1 C10 157.24(13) . . ?
C9 Fe1 C10 40.47(11) . . ?
C5 Fe1 C10 107.42(10) . . ?
C3 Fe1 C10 161.11(14) . . ?
C6 Fe1 C10 40.70(11) . . ?
C2 C1 C5 107.9(3) . . ?
C2 C1 Fe1 69.89(18) . . ?
C5 C1 Fe1 69.78(17) . . ?
C2 C1 H1 126.1 . . ?
C5 C1 H1 126.1 . . ?
Fe1 C1 H1 125.8 . . ?
C3 C2 C1 108.5(3) . . ?
C3 C2 Fe1 70.20(19) . . ?
C1 C2 Fe1 69.60(17) . . ?
C3 C2 H2 125.7 . . ?
C1 C2 H2 125.7 . . ?
Fe1 C2 H2 126.1 . . ?
C2 C3 C4 108.1(3) . . ?
C2 C3 Fe1 69.7(2) . . ?
C4 C3 Fe1 69.44(18) . . ?
C2 C3 H3 126.0 . . ?
C4 C3 H3 126.0 . . ?
Fe1 C3 H3 126.4 . . ?
C3 C4 C5 108.2(3) . . ?
C3 C4 Fe1 70.13(18) . . ?
C5 C4 Fe1 69.80(17) . . ?
C3 C4 H4 125.9 . . ?
C5 C4 H4 125.9 . . ?
Fe1 C4 H4 125.8 . . ?
C4 C5 C1 107.3(2) . . ?
C4 C5 Fe1 69.49(17) . . ?
C1 C5 Fe1 69.42(17) . . ?
C4 C5 H5 126.4 . . ?
C1 C5 H5 126.4 . . ?
Fe1 C5 H5 126.3 . . ?
C7 C6 C10 106.9(2) . . ?
C7 C6 Fe1 68.92(16) . . ?
C10 C6 Fe1 69.84(14) . . ?
C7 C6 H6 126.5 . . ?
C10 C6 H6 126.5 . . ?
Fe1 C6 H6 126.3 . . ?
C8 C7 C6 108.6(3) . . ?
C8 C7 Fe1 69.50(18) . . ?
C6 C7 Fe1 70.19(16) . . ?
C8 C7 H7 125.7 . . ?
C6 C7 H7 125.7 . . ?
Fe1 C7 H7 126.2 . . ?
C7 C8 C9 107.9(3) . . ?
C7 C8 Fe1 69.60(19) . . ?
C9 C8 Fe1 69.80(15) . . ?
C7 C8 H8 126.1 . . ?
C9 C8 H8 126.1 . . ?
Fe1 C8 H8 126.1 . . ?
C10 C9 C8 107.9(2) . . ?
C10 C9 Fe1 70.39(14) . . ?
C8 C9 Fe1 69.29(16) . . ?
C10 C9 H9 126.0 . . ?
C8 C9 H9 126.0 . . ?
Fe1 C9 H9 125.8 . . ?
N11 C10 C9 122.5(3) . . ?
N11 C10 C6 128.8(3) . . ?
C9 C10 C6 108.70(19) . . ?
N11 C10 Fe1 128.31(16) . . ?
C9 C10 Fe1 69.14(14) . . ?
C6 C10 Fe1 69.46(14) . . ?
C12 N11 C10 127.1(2) . . ?
C12 N11 H11 113(2) . . ?
C10 N11 H11 120(2) . . ?
O13 C12 N11 125.3(2) . . ?
O13 C12 C14 121.9(2) . . ?
N11 C12 C14 112.9(2) . . ?
N15 C14 C19 124.0(2) . . ?
N15 C14 C12 116.9(2) . . ?
C19 C14 C12 119.2(2) . . ?
C16 N15 C14 117.0(2) . . ?
N15 C16 C17 124.3(3) . . ?
N15 C16 H16 117.9 . . ?
C17 C16 H16 117.9 . . ?
C18 C17 C16 117.1(3) . . ?
C18 C17 H17 121.4 . . ?
C16 C17 H17 121.4 . . ?
C17 C18 C19 120.4(3) . . ?
C17 C18 Cl1 119.8(2) . . ?
C19 C18 Cl1 119.7(2) . . ?
C14 C19 C18 117.2(2) . . ?
C14 C19 H19 121.4 . . ?
C18 C19 H19 121.4 . . ?

loop_
_geom_bond_atom_site_label_1
_geom_bond_atom_site_label_2
_geom_bond_distance
_geom_bond_site_symmetry_2
_geom_bond_publ_flag
Fe1 C8 2.039(3) . ?
Fe1 C7 2.041(3) . ?
Fe1 C1 2.042(3) . ?
Fe1 C4 2.043(3) . ?
Fe1 C2 2.046(3) . ?
Fe1 C9 2.046(3) . ?
Fe1 C5 2.047(2) . ?
Fe1 C3 2.052(3) . ?
Fe1 C6 2.058(3) . ?
Fe1 C10 2.063(2) . ?
C1 C2 1.415(5) . ?
C1 C5 1.425(6) . ?
C1 H1 0.9500 . ?
C2 C3 1.403(4) . ?
C2 H2 0.9500 . ?
C3 C4 1.415(5) . ?
C3 H3 0.9500 . ?
C4 C5 1.423(6) . ?
C4 H4 0.9500 . ?
C5 H5 0.9500 . ?
C6 C7 1.432(4) . ?
C6 C10 1.433(4) . ?
C6 H6 0.9500 . ?
C7 C8 1.425(4) . ?
C7 H7 0.9500 . ?
C8 C9 1.428(4) . ?
C8 H8 0.9500 . ?
C9 C10 1.421(4) . ?
C9 H9 0.9500 . ?
C10 N11 1.405(3) . ?
N11 C12 1.355(3) . ?
N11 H11 0.89(4) . ?
C12 O13 1.223(3) . ?
C12 C14 1.516(3) . ?
C14 N15 1.341(4) . ?
C14 C19 1.384(4) . ?
N15 C16 1.334(4) . ?
C16 C17 1.387(4) . ?
C16 H16 0.9500 . ?
C17 C18 1.382(4) . ?
C17 H17 0.9500 . ?
C18 C19 1.390(4) . ?
C18 Cl1 1.726(3) . ?
C19 H19 0.9500 . ?

loop_
_geom_torsion_atom_site_label_1
_geom_torsion_atom_site_label_2
_geom_torsion_atom_site_label_3
_geom_torsion_atom_site_label_4
_geom_torsion
_geom_torsion_site_symmetry_1
_geom_torsion_site_symmetry_2
_geom_torsion_site_symmetry_3
_geom_torsion_site_symmetry_4
_geom_torsion_publ_flag
C5 C1 C2 C3 -0.1(4) . . . . ?
Fe1 C1 C2 C3 59.6(3) . . . . ?
C5 C1 C2 Fe1 -59.7(2) . . . . ?
C1 C2 C3 C4 -0.2(4) . . . . ?
Fe1 C2 C3 C4 59.0(2) . . . . ?
C1 C2 C3 Fe1 -59.2(2) . . . . ?
C2 C3 C4 C5 0.4(4) . . . . ?
Fe1 C3 C4 C5 59.6(2) . . . . ?
C2 C3 C4 Fe1 -59.2(3) . . . . ?
C3 C4 C5 C1 -0.4(3) . . . . ?
Fe1 C4 C5 C1 59.39(18) . . . . ?
C3 C4 C5 Fe1 -59.8(2) . . . . ?
C2 C1 C5 C4 0.3(3) . . . . ?
Fe1 C1 C5 C4 -59.43(18) . . . . ?
C2 C1 C5 Fe1 59.8(2) . . . . ?
C10 C6 C7 C8 -0.7(3) . . . . ?
Fe1 C6 C7 C8 59.1(2) . . . . ?
C10 C6 C7 Fe1 -59.77(17) . . . . ?
C6 C7 C8 C9 0.0(4) . . . . ?
Fe1 C7 C8 C9 59.55(19) . . . . ?
C6 C7 C8 Fe1 -59.5(2) . . . . ?
C7 C8 C9 C10 0.6(3) . . . . ?
Fe1 C8 C9 C10 60.05(17) . . . . ?
C7 C8 C9 Fe1 -59.4(2) . . . . ?
C8 C9 C10 N11 177.7(2) . . . . ?
Fe1 C9 C10 N11 -122.9(2) . . . . ?
C8 C9 C10 C6 -1.1(3) . . . . ?
Fe1 C9 C10 C6 58.30(15) . . . . ?
C8 C9 C10 Fe1 -59.36(18) . . . . ?
C7 C6 C10 N11 -177.6(2) . . . . ?
Fe1 C6 C10 N11 123.2(2) . . . . ?
C7 C6 C10 C9 1.1(3) . . . . ?
Fe1 C6 C10 C9 -58.11(15) . . . . ?
C7 C6 C10 Fe1 59.18(18) . . . . ?
C9 C10 N11 C12 172.6(2) . . . . ?
C6 C10 N11 C12 -8.9(4) . . . . ?
Fe1 C10 N11 C12 84.6(3) . . . . ?
C10 N11 C12 O13 2.4(4) . . . . ?
C10 N11 C12 C14 -177.5(2) . . . . ?
O13 C12 C14 N15 -174.0(2) . . . . ?
N11 C12 C14 N15 5.9(3) . . . . ?
O13 C12 C14 C19 5.7(4) . . . . ?
N11 C12 C14 C19 -174.3(2) . . . . ?
C19 C14 N15 C16 -0.7(4) . . . . ?
C12 C14 N15 C16 179.1(2) . . . . ?
C14 N15 C16 C17 1.4(4) . . . . ?
N15 C16 C17 C18 -0.4(4) . . . . ?
C16 C17 C18 C19 -1.4(4) . . . . ?
C16 C17 C18 Cl1 177.51(19) . . . . ?
N15 C14 C19 C18 -1.1(4) . . . . ?
C12 C14 C19 C18 179.2(2) . . . . ?
C17 C18 C19 C14 2.1(4) . . . . ?
Cl1 C18 C19 C14 -176.83(19) . . . . ?
